data_7053452
loop_
_publ_author_name
'Cooper, Benjamin F. T.'
'Macdonald, Charles L. B.'

_publ_section_title
;
 Alternative syntheses of univalent indium salts including a direct route
 from indium metal
;
_journal_issue 8
_journal_name_full 'New Journal of Chemistry'
_journal_page_first 1551
_journal_paper_doi 10.1039/c0nj00036a
_journal_volume 34
_journal_year 2010
_chemical_formula_moiety 'C12 H24 O6, C2 F3 In O2'
_chemical_formula_sum 'C14 H24 F3 In O8'
_chemical_formula_weight 492.15
_space_group_IT_number 11
_symmetry_cell_setting monoclinic
_symmetry_space_group_name_Hall '-P 2yb'
_symmetry_space_group_name_H-M 'P 1 21/m 1'
_atom_sites_solution_hydrogens geom
_atom_sites_solution_primary direct
_atom_sites_solution_secondary difmap
_cell_angle_alpha 90.00
_cell_angle_beta 105.692(3)
_cell_angle_gamma 90.00
_cell_formula_units_Z 2
_cell_length_a 9.100(3)
_cell_length_b 11.571(3)
_cell_length_c 9.634(3)
_cell_measurement_reflns_used 2880
_cell_measurement_temperature 173(2)
_cell_measurement_theta_max 27.72
_cell_measurement_theta_min 2.32
_cell_volume 976.6(5)
_computing_cell_refinement 'Bruker SMART'
_computing_data_collection 'Bruker SMART'
_computing_data_reduction 'Bruker SAINT'
_computing_molecular_graphics 'Bruker SHELXTL'
_computing_publication_material 'Bruker SHELXTL'
_computing_structure_refinement 'SHELXL-97 (Sheldrick, 2008)'
_computing_structure_solution 'Bruker SHELXTL'
_diffrn_ambient_temperature 173(2)
_diffrn_measured_fraction_theta_full 0.976
_diffrn_measured_fraction_theta_max 0.976
_diffrn_measurement_device_type 'CCD area detector'
_diffrn_measurement_method 'phi and omega scans'
_diffrn_radiation_monochromator graphite
_diffrn_radiation_source 'fine-focus sealed tube'
_diffrn_radiation_type MoK\a
_diffrn_radiation_wavelength 0.71073
_diffrn_reflns_av_R_equivalents 0.1133
_diffrn_reflns_av_sigmaI/netI 0.1108
_diffrn_reflns_limit_h_max 11
_diffrn_reflns_limit_h_min -11
_diffrn_reflns_limit_k_max 14
_diffrn_reflns_limit_k_min -14
_diffrn_reflns_limit_l_max 12
_diffrn_reflns_limit_l_min -12
_diffrn_reflns_number 10655
_diffrn_reflns_theta_full 27.50
_diffrn_reflns_theta_max 27.50
_diffrn_reflns_theta_min 2.20
_exptl_absorpt_coefficient_mu 1.274
_exptl_absorpt_correction_T_max 0.880
_exptl_absorpt_correction_T_min 0.702
_exptl_absorpt_correction_type multi-scan
_exptl_absorpt_process_details 'SADABS; Bruker, 2001'
_exptl_crystal_colour colourless
_exptl_crystal_density_diffrn 1.674
_exptl_crystal_density_method 'not measured'
_exptl_crystal_description plate
_exptl_crystal_F_000 496
_exptl_crystal_size_max 0.20
_exptl_crystal_size_mid 0.10
_exptl_crystal_size_min 0.10
_refine_diff_density_max 1.130
_refine_diff_density_min -1.214
_refine_diff_density_rms 0.137
_refine_ls_extinction_method none
_refine_ls_goodness_of_fit_ref 0.989
_refine_ls_hydrogen_treatment constr
_refine_ls_matrix_type full
_refine_ls_number_parameters 130
_refine_ls_number_reflns 2303
_refine_ls_number_restraints 0
_refine_ls_restrained_S_all 0.989
_refine_ls_R_factor_all 0.1060
_refine_ls_R_factor_gt 0.0552
_refine_ls_shift/su_max 0.000
_refine_ls_shift/su_mean 0.000
_refine_ls_structure_factor_coef Fsqd
_refine_ls_weighting_details 'calc w=1/[\s^2^(Fo^2^)+(0.0473P)^2^+0.0000P] where P=(Fo^2^+2Fc^2^)/3'
_refine_ls_weighting_scheme calc
_refine_ls_wR_factor_gt 0.0917
_refine_ls_wR_factor_ref 0.1040
_reflns_number_gt 1556
_reflns_number_total 2303
_reflns_threshold_expression >2\s(I)
_cod_data_source_file c0nj00036a.txt
_cod_data_source_block p21m
_cod_depositor_comments
;
The following automatic conversions were performed:

'_symmetry_cell_setting' value 'Monoclinic' changed to 'monoclinic'
according to /home/saulius/struct/CIF-dictionaries/cif_core.dic
dictionary named 'cif_core.dic' version 2.4.2 from 2011-04-26.

Automatic conversion script
Id: cif_fix_values 1891 2012-01-12 08:04:46Z andrius 
;
_cod_original_cell_volume 976.7(5)
_cod_original_sg_symbol_H-M P2(1)/m
_cod_database_code 7053452

loop_
_symmetry_equiv_pos_as_xyz
'x, y, z'
'-x, y+1/2, -z'
'-x, -y, -z'
'x, -y-1/2, z'

loop_
_atom_site_label
_atom_site_type_symbol
_atom_site_fract_x
_atom_site_fract_y
_atom_site_fract_z
_atom_site_U_iso_or_equiv
_atom_site_adp_type
_atom_site_occupancy
_atom_site_symmetry_multiplicity
_atom_site_calc_flag
_atom_site_refinement_flags
C1 C -0.2418(8) 0.2500 0.4876(8) 0.0268(16) Uani 1 2 d S
C2 C -0.4095(9) 0.2500 0.4031(8) 0.056(3) Uani 1 2 d S
C21 C 0.1924(6) 0.1483(5) 0.6219(6) 0.0413(14) Uani 1 1 d .
H21A H 0.2941 0.1440 0.6033 0.050 Uiso 1 1 calc R
H21B H 0.1140 0.1502 0.5280 0.050 Uiso 1 1 calc R
C22 C 0.1684(6) 0.0446(5) 0.7062(6) 0.0448(15) Uani 1 1 d .
H22A H 0.1925 -0.0268 0.6602 0.054 Uiso 1 1 calc R
H22B H 0.2363 0.0486 0.8055 0.054 Uiso 1 1 calc R
C23 C -0.0211(6) -0.0564(4) 0.7832(5) 0.0364(13) Uani 1 1 d .
H23A H 0.0378 -0.0542 0.8858 0.044 Uiso 1 1 calc R
H23B H 0.0068 -0.1276 0.7394 0.044 Uiso 1 1 calc R
C24 C -0.1869(6) -0.0565(4) 0.7715(6) 0.0374(13) Uani 1 1 d .
H24A H -0.2454 -0.0471 0.6694 0.045 Uiso 1 1 calc R
H24B H -0.2163 -0.1311 0.8066 0.045 Uiso 1 1 calc R
C25 C -0.3797(6) 0.0477(5) 0.8401(6) 0.0408(14) Uani 1 1 d .
H25A H -0.4196 -0.0236 0.8737 0.049 Uiso 1 1 calc R
H25B H -0.4343 0.0594 0.7372 0.049 Uiso 1 1 calc R
C26 C -0.4070(6) 0.1484(4) 0.9264(6) 0.0392(13) Uani 1 1 d .
H26A H -0.5150 0.1497 0.9290 0.047 Uiso 1 1 calc R
H26B H -0.3415 0.1424 1.0266 0.047 Uiso 1 1 calc R
O1 O -0.2266(6) 0.2500 0.6174(5) 0.0534(16) Uani 1 2 d S
O2 O -0.1498(6) 0.2500 0.4162(6) 0.0467(14) Uani 1 2 d S
O21 O 0.1824(5) 0.2500 0.7014(5) 0.0327(12) Uani 1 2 d S
O22 O 0.0138(4) 0.0433(3) 0.7094(4) 0.0342(8) Uani 1 1 d .
O23 O -0.2220(4) 0.0358(3) 0.8551(3) 0.0333(8) Uani 1 1 d .
O24 O -0.3721(5) 0.2500 0.8616(5) 0.0355(12) Uani 1 2 d S
F1 F -0.4374(6) 0.2500 0.2629(5) 0.099(2) Uani 1 2 d S
F2 F -0.4795(5) 0.1597(6) 0.4367(5) 0.154(3) Uani 1 1 d .
In In -0.05223(6) 0.2500 0.83653(5) 0.02796(18) Uani 1 2 d S

loop_
_atom_site_aniso_label
_atom_site_aniso_U_11
_atom_site_aniso_U_22
_atom_site_aniso_U_33
_atom_site_aniso_U_23
_atom_site_aniso_U_13
_atom_site_aniso_U_12
C1 0.025(4) 0.015(4) 0.040(4) 0.000 0.008(3) 0.000
C2 0.029(5) 0.108(8) 0.029(4) 0.000 0.002(4) 0.000
C21 0.030(3) 0.048(4) 0.051(3) -0.009(3) 0.020(3) 0.004(3)
C22 0.029(3) 0.037(3) 0.068(4) -0.013(3) 0.013(3) 0.007(3)
C23 0.043(3) 0.029(3) 0.035(3) -0.007(2) 0.007(2) 0.005(3)
C24 0.046(3) 0.024(3) 0.042(3) -0.002(3) 0.011(3) -0.006(3)
C25 0.038(3) 0.037(3) 0.049(3) 0.001(3) 0.014(3) -0.012(3)
C26 0.034(3) 0.038(3) 0.050(3) 0.002(3) 0.018(3) -0.007(3)
O1 0.041(3) 0.091(5) 0.024(3) 0.000 0.000(2) 0.000
O2 0.041(3) 0.049(4) 0.059(3) 0.000 0.029(3) 0.000
O21 0.033(3) 0.035(3) 0.032(3) 0.000 0.012(2) 0.000
O22 0.0270(19) 0.033(2) 0.043(2) -0.0011(17) 0.0098(16) 0.0032(16)
O23 0.029(2) 0.034(2) 0.0367(19) -0.0047(17) 0.0086(16) -0.0041(16)
O24 0.037(3) 0.032(3) 0.044(3) 0.000 0.023(2) 0.000
F1 0.068(4) 0.192(7) 0.027(3) 0.000 -0.004(3) 0.000
F2 0.093(3) 0.265(7) 0.089(3) 0.019(4) -0.003(3) -0.125(4)
In 0.0263(3) 0.0319(3) 0.0237(3) 0.000 0.00334(19) 0.000

loop_
_atom_type_symbol
_atom_type_description
_atom_type_scat_dispersion_real
_atom_type_scat_dispersion_imag
_atom_type_scat_source
C C 0.0033 0.0016 'International Tables Vol C Tables 4.2.6.8 and 6.1.1.4'
H H 0.0000 0.0000 'International Tables Vol C Tables 4.2.6.8 and 6.1.1.4'
O O 0.0106 0.0060 'International Tables Vol C Tables 4.2.6.8 and 6.1.1.4'
F F 0.0171 0.0103 'International Tables Vol C Tables 4.2.6.8 and 6.1.1.4'
In In -0.7276 1.3100 'International Tables Vol C Tables 4.2.6.8 and 6.1.1.4'

loop_
_geom_angle_atom_site_label_1
_geom_angle_atom_site_label_2
_geom_angle_atom_site_label_3
_geom_angle
_geom_angle_site_symmetry_1
_geom_angle_site_symmetry_3
O2 C1 O1 132.4(7) . .
O2 C1 C2 116.1(6) . .
O1 C1 C2 111.5(6) . .
F1 C2 F2 106.5(5) . .
F1 C2 F2 106.5(5) . 4_565
F2 C2 F2 105.9(8) . 4_565
F1 C2 C1 116.0(7) . .
F2 C2 C1 110.6(5) . .
F2 C2 C1 110.6(5) 4_565 .
O21 C21 C22 109.4(4) . .
O21 C21 H21A 109.8 . .
C22 C21 H21A 109.8 . .
O21 C21 H21B 109.8 . .
C22 C21 H21B 109.8 . .
H21A C21 H21B 108.2 . .
O22 C22 C21 108.2(4) . .
O22 C22 H22A 110.1 . .
C21 C22 H22A 110.1 . .
O22 C22 H22B 110.1 . .
C21 C22 H22B 110.1 . .
H22A C22 H22B 108.4 . .
O22 C23 C24 108.7(4) . .
O22 C23 H23A 110.0 . .
C24 C23 H23A 110.0 . .
O22 C23 H23B 110.0 . .
C24 C23 H23B 110.0 . .
H23A C23 H23B 108.3 . .
O23 C24 C23 109.6(4) . .
O23 C24 H24A 109.7 . .
C23 C24 H24A 109.7 . .
O23 C24 H24B 109.7 . .
C23 C24 H24B 109.7 . .
H24A C24 H24B 108.2 . .
O23 C25 C26 109.7(4) . .
O23 C25 H25A 109.7 . .
C26 C25 H25A 109.7 . .
O23 C25 H25B 109.7 . .
C26 C25 H25B 109.7 . .
H25A C25 H25B 108.2 . .
O24 C26 C25 108.3(4) . .
O24 C26 H26A 110.0 . .
C25 C26 H26A 110.0 . .
O24 C26 H26B 110.0 . .
C25 C26 H26B 110.0 . .
H26A C26 H26B 108.4 . .
C1 O1 In 144.0(5) . .
C21 O21 C21 111.9(5) . 4_565
C22 O22 C23 112.0(4) . .
C25 O23 C24 113.1(4) . .
C26 O24 C26 113.4(5) 4_565 .

loop_
_geom_bond_atom_site_label_1
_geom_bond_atom_site_label_2
_geom_bond_distance
_geom_bond_site_symmetry_2
C1 O2 1.218(8) .
C1 O1 1.221(8) .
C1 C2 1.523(10) .
C2 F1 1.305(9) .
C2 F2 1.309(6) .
C2 F2 1.309(6) 4_565
C21 O21 1.420(5) .
C21 C22 1.497(8) .
C21 H21A 0.9900 .
C21 H21B 0.9900 .
C22 O22 1.416(6) .
C22 H22A 0.9900 .
C22 H22B 0.9900 .
C23 O22 1.435(6) .
C23 C24 1.482(7) .
C23 H23A 0.9900 .
C23 H23B 0.9900 .
C24 O23 1.424(6) .
C24 H24A 0.9900 .
C24 H24B 0.9900 .
C25 O23 1.410(6) .
C25 C26 1.490(7) .
C25 H25A 0.9900 .
C25 H25B 0.9900 .
C26 O24 1.407(5) .
C26 H26A 0.9900 .
C26 H26B 0.9900 .
O1 In 2.272(5) .
O21 C21 1.420(5) 4_565
O24 C26 1.407(5) 4_565

loop_
_geom_torsion_atom_site_label_1
_geom_torsion_atom_site_label_2
_geom_torsion_atom_site_label_3
_geom_torsion_atom_site_label_4
_geom_torsion
_geom_torsion_site_symmetry_4
O2 C1 C2 F1 0.000(1) .
O1 C1 C2 F1 180.000(2) .
O2 C1 C2 F2 121.5(5) .
O1 C1 C2 F2 -58.5(5) .
O2 C1 C2 F2 -121.5(5) 4_565
O1 C1 C2 F2 58.5(5) 4_565
O21 C21 C22 O22 69.4(5) .
O22 C23 C24 O23 -69.2(5) .
O23 C25 C26 O24 68.8(5) .
O2 C1 O1 In 0.000(2) .
C2 C1 O1 In 180.0 .
C22 C21 O21 C21 -175.4(3) 4_565
C21 C22 O22 C23 177.5(4) .
C24 C23 O22 C22 -175.4(4) .
C26 C25 O23 C24 -177.9(4) .
C23 C24 O23 C25 175.0(4) .
C25 C26 O24 C26 174.5(3) 4_565
